data_7129737
loop_
_publ_author_name
'Takase, Masayoshi'
'Ueno, Atsushi'
'Oki, Kosuke'
'Matsumoto, Hiroki'
'Mori, Shigeki'
'Okujima, Tetsuo'
'Uno, Hidemitsu'

_publ_section_title
;
 Tropo(thio)ne-embedded homoHPHACs: does the tropylium cation induce
 global antiaromaticity in expanded hexapyrrolohexaazacoronene?
;
_journal_name_full 'Chemical Communications'
_journal_paper_doi 10.1039/D1CC07152A
_journal_year 2022
_chemical_formula_moiety 'C55 H60 N6 O, C H Cl3'
_chemical_formula_sum 'C56 H61 Cl3 N6 O'
_chemical_formula_weight 940.50
_space_group_crystal_system triclinic
_space_group_IT_number 2
_space_group_name_Hall '-P 1'
_space_group_name_H-M_alt 'P -1'
_atom_sites_solution_hydrogens geom
_atom_sites_solution_primary direct
_atom_sites_solution_secondary difmap
_audit_update_record
;
2021-12-17 deposited with the CCDC.	2022-02-14 downloaded from the CCDC.
;
_cell_angle_alpha 67.980(2)
_cell_angle_beta 82.080(2)
_cell_angle_gamma 77.4040(19)
_cell_formula_units_Z 2
_cell_length_a 10.7101(2)
_cell_length_b 14.4283(3)
_cell_length_c 16.8559(5)
_cell_measurement_reflns_used 26462
_cell_measurement_temperature 100
_cell_measurement_theta_max 31.29
_cell_measurement_theta_min 2.23
_cell_volume 2352.07(10)
_computing_cell_refinement 'CrysAlisPro 1.171.39.46 (Rigaku OD, 2018)'
_computing_data_collection 'CrysAlisPro 1.171.39.46 (Rigaku OD, 2018)'
_computing_data_reduction 'CrysAlisPro 1.171.39.46 (Rigaku OD, 2018)'
_computing_molecular_graphics 'CrystalStructure 4.2'
_computing_publication_material 'CrystalStructure 4.2 (Rigaku, 2017)'
_computing_structure_refinement 'SHELXL Version 2017/1 (Sheldrick, 2008)'
_computing_structure_solution 'SHELXT Version 2014/5 (Sheldrick, 2014)'
_diffrn_ambient_temperature 100
_diffrn_detector_area_resol_mean 28.626
_diffrn_measured_fraction_theta_full 1.000
_diffrn_measured_fraction_theta_max 0.999
_diffrn_measurement_device_type 'Rigaku Saturn724'
_diffrn_measurement_method \w
_diffrn_radiation_type 'Mo K\a'
_diffrn_radiation_wavelength 0.71073
_diffrn_reflns_av_R_equivalents 0.0398
_diffrn_reflns_av_unetI/netI 0.0339
_diffrn_reflns_Laue_measured_fraction_full 1.000
_diffrn_reflns_Laue_measured_fraction_max 0.999
_diffrn_reflns_limit_h_max 13
_diffrn_reflns_limit_h_min -13
_diffrn_reflns_limit_k_max 18
_diffrn_reflns_limit_k_min -18
_diffrn_reflns_limit_l_max 21
_diffrn_reflns_limit_l_min -21
_diffrn_reflns_number 38961
_diffrn_reflns_point_group_measured_fraction_full 1.000
_diffrn_reflns_point_group_measured_fraction_max 0.999
_diffrn_reflns_theta_full 25.242
_diffrn_reflns_theta_max 27.498
_diffrn_reflns_theta_min 1.548
_diffrn_standards_number 0
_exptl_absorpt_coefficient_mu 0.243
_exptl_absorpt_correction_T_max 0.988
_exptl_absorpt_correction_T_min 0.791
_exptl_absorpt_correction_type multi-scan
_exptl_absorpt_process_details
;
CrysAlisPro 1.171.39.46 (Rigaku Oxford Diffraction, 2018)
Empirical absorption correction using spherical harmonics,
 implemented in SCALE3 ABSPACK scaling algorithm.
;
_exptl_crystal_colour brown
_exptl_crystal_density_diffrn 1.328
_exptl_crystal_density_method 'not measured'
_exptl_crystal_description block
_exptl_crystal_F_000 996.00
_exptl_crystal_size_max 0.180
_exptl_crystal_size_mid 0.120
_exptl_crystal_size_min 0.050
_refine_diff_density_max 0.50
_refine_diff_density_min -0.46
_refine_ls_extinction_method none
_refine_ls_goodness_of_fit_ref 1.027
_refine_ls_hydrogen_treatment constr
_refine_ls_number_parameters 635
_refine_ls_number_reflns 10786
_refine_ls_number_restraints 124
_refine_ls_R_factor_all 0.0586
_refine_ls_R_factor_gt 0.0458
_refine_ls_shift/su_max 0.001
_refine_ls_structure_factor_coef Fsqd
_refine_ls_weighting_details 'w = 1/[\s^2^(Fo^2^)+(0.0535P)^2^+1.2721P] where P=(Fo^2^+2Fc^2^)/3'
_refine_ls_weighting_scheme calc
_refine_ls_wR_factor_gt 0.1089
_refine_ls_wR_factor_ref 0.1163
_reflns_Friedel_coverage 0.000
_reflns_number_gt 8827
_reflns_number_total 10786
_reflns_threshold_expression F^2^>2.0\s(F^2^)
_cod_data_source_file d1cc07152a2.cif
_cod_data_source_block xcalibur
_cod_database_code 7129737

loop_
_space_group_symop_id
_space_group_symop_operation_xyz
1 +X,+Y,+Z
2 -X,-Y,-Z

loop_
_atom_site_label
_atom_site_type_symbol
_atom_site_fract_x
_atom_site_fract_y
_atom_site_fract_z
_atom_site_U_iso_or_equiv
_atom_site_adp_type
_atom_site_occupancy
_atom_site_site_symmetry_order
_atom_site_calc_flag
_atom_site_refinement_flags_posn
_atom_site_refinement_flags_adp
_atom_site_refinement_flags_occupancy
_atom_site_disorder_assembly
_atom_site_disorder_group
C56 C 0.84419(17) 0.64657(14) 0.13609(12) 0.0277(4) Uani 1 1 d D U . . .
H56 H 0.939830 0.630962 0.136445 0.033 Uiso 1 1 calc R U . A 1
Cl1 Cl 0.7883(3) 0.5334(2) 0.1611(2) 0.0545(11) Uani 0.633(17) 1 d D U P B 1
Cl2 Cl 0.8002(4) 0.7334(3) 0.0329(2) 0.0498(6) Uani 0.633(17) 1 d D U P B 1
Cl3 Cl 0.7821(2) 0.70159(17) 0.21443(13) 0.0286(7) Uani 0.633(17) 1 d D U P B 1
Cl10 Cl 0.7865(3) 0.5318(2) 0.16005(18) 0.0117(9) Uani 0.367(17) 1 d D U P B 2
Cl20 Cl 0.8246(13) 0.7192(8) 0.0289(5) 0.080(2) Uani 0.367(17) 1 d D U P B 2
Cl30 Cl 0.7681(9) 0.7130(7) 0.1996(8) 0.094(2) Uani 0.367(17) 1 d D U P B 2
O4 O 0.14126(11) 0.64017(9) 0.13266(8) 0.0227(3) Uani 1 1 d . . . . .
N1 N 0.61752(12) 0.35887(9) 0.32215(8) 0.0164(3) Uani 1 1 d . . . . .
N2 N 0.45165(12) 0.49694(9) 0.20490(8) 0.0148(3) Uani 1 1 d . . . . .
N3 N 0.39042(12) 0.71318(9) 0.20778(8) 0.0145(3) Uani 1 1 d . . . . .
N4 N 0.51174(12) 0.74667(9) 0.32592(8) 0.0156(3) Uani 1 1 d . . . . .
N5 N 0.65024(12) 0.59197(10) 0.44956(8) 0.0159(3) Uani 1 1 d . . . . .
N6 N 0.70003(12) 0.40204(10) 0.44813(8) 0.0166(3) Uani 1 1 d . . . . .
C1 C 0.56892(14) 0.45369(11) 0.32832(10) 0.0148(3) Uani 1 1 d . . . . .
C2 C 0.48966(14) 0.52835(11) 0.26689(9) 0.0140(3) Uani 1 1 d . . . . .
C3 C 0.46164(13) 0.62806(11) 0.26827(9) 0.0136(3) Uani 1 1 d . . . . .
C4 C 0.51534(14) 0.64771(11) 0.33052(9) 0.0141(3) Uani 1 1 d . . . . .
C5 C 0.59106(14) 0.57144(11) 0.39158(9) 0.0145(3) Uani 1 1 d . . . . .
C6 C 0.61766(14) 0.47495(11) 0.39038(9) 0.0147(3) Uani 1 1 d . . . . .
C7 C 0.71227(15) 0.28773(11) 0.37298(10) 0.0181(3) Uani 1 1 d . . . . .
C8 C 0.77024(15) 0.22465(12) 0.32862(11) 0.0197(3) Uani 1 1 d . . . . .
C9 C 0.70932(15) 0.25749(12) 0.24969(11) 0.0193(3) Uani 1 1 d . . . . .
C10 C 0.61349(15) 0.34026(11) 0.24725(10) 0.0174(3) Uani 1 1 d . . . . .
C11 C 0.50908(14) 0.40436(11) 0.19448(10) 0.0159(3) Uani 1 1 d . . . . .
C12 C 0.43475(15) 0.38692(11) 0.14209(10) 0.0170(3) Uani 1 1 d . . . . .
C13 C 0.32871(15) 0.46749(11) 0.12163(10) 0.0174(3) Uani 1 1 d . . . . .
C14 C 0.33903(14) 0.53389(11) 0.16141(10) 0.0157(3) Uani 1 1 d . . . . .
C15 C 0.25208(14) 0.62925(11) 0.15309(10) 0.0163(3) Uani 1 1 d . . . . .
C16 C 0.29323(14) 0.71622(11) 0.15923(9) 0.0154(3) Uani 1 1 d . . . . .
C17 C 0.24067(15) 0.81733(12) 0.11727(10) 0.0173(3) Uani 1 1 d . . . . .
C18 C 0.30333(15) 0.87824(11) 0.14186(10) 0.0169(3) Uani 1 1 d . . . . .
C19 C 0.39436(14) 0.81308(11) 0.19899(10) 0.0159(3) Uani 1 1 d . . . . .
C20 C 0.47598(14) 0.82924(11) 0.25218(10) 0.0159(3) Uani 1 1 d . . . . .
C21 C 0.53425(15) 0.90690(12) 0.25030(10) 0.0183(3) Uani 1 1 d . . . . .
C22 C 0.60657(15) 0.87020(12) 0.32462(10) 0.0189(3) Uani 1 1 d . . . . .
C23 C 0.59183(14) 0.77097(12) 0.37180(10) 0.0173(3) Uani 1 1 d . . . . .
C24 C 0.64689(15) 0.68968(12) 0.44731(10) 0.0175(3) Uani 1 1 d . . . . .
C25 C 0.70981(15) 0.67857(12) 0.51769(10) 0.0199(3) Uani 1 1 d . . . . .
C26 C 0.75602(15) 0.57216(12) 0.56102(10) 0.0186(3) Uani 1 1 d . . . . .
C27 C 0.71903(14) 0.51828(12) 0.51749(10) 0.0164(3) Uani 1 1 d . . . . .
C28 C 0.74137(14) 0.41323(12) 0.51896(10) 0.0169(3) Uani 1 1 d . . . . .
C29 C 0.80137(14) 0.31623(12) 0.56801(10) 0.0184(3) Uani 1 1 d . . . . .
C30 C 0.79654(15) 0.24789(12) 0.52504(10) 0.0199(3) Uani 1 1 d . . . . .
C31 C 0.73689(15) 0.30327(12) 0.44960(10) 0.0184(3) Uani 1 1 d . . . . .
C32 C 0.88688(16) 0.14208(13) 0.35360(12) 0.0257(4) Uani 1 1 d . . . . .
H32A H 0.903638 0.105400 0.312884 0.031 Uiso 1 1 calc R U . . .
H32B H 0.869532 0.092715 0.411466 0.031 Uiso 1 1 calc R U . . .
C33 C 1.00567(17) 0.18420(16) 0.35380(14) 0.0348(4) Uani 1 1 d . . . . .
H33A H 0.989372 0.220928 0.393775 0.042 Uiso 1 1 calc R U . . .
H33B H 1.025589 0.230711 0.295976 0.042 Uiso 1 1 calc R U . . .
H33C H 1.078350 0.128019 0.371766 0.042 Uiso 1 1 calc R U . . .
C34 C 0.75959(16) 0.21614(13) 0.17908(12) 0.0252(4) Uani 1 1 d . . . . .
H34A H 0.692948 0.236905 0.137392 0.030 Uiso 1 1 calc R U . . .
H34B H 0.777387 0.140939 0.203918 0.030 Uiso 1 1 calc R U . . .
C35 C 0.88119(19) 0.25358(16) 0.13244(13) 0.0334(4) Uani 1 1 d . . . . .
H35A H 0.947742 0.232708 0.173350 0.040 Uiso 1 1 calc R U . . .
H35B H 0.863377 0.327899 0.106109 0.040 Uiso 1 1 calc R U . . .
H35C H 0.910830 0.224265 0.087787 0.040 Uiso 1 1 calc R U . . .
C36 C 0.45110(15) 0.29661(12) 0.11507(11) 0.0205(3) Uani 1 1 d . . . . .
H36A H 0.365825 0.279480 0.117064 0.025 Uiso 1 1 calc R U . . .
H36B H 0.503235 0.237650 0.156637 0.025 Uiso 1 1 calc R U . . .
C37 C 0.51557(19) 0.31397(15) 0.02466(12) 0.0309(4) Uani 1 1 d . . . . .
H37A H 0.601307 0.328717 0.022582 0.037 Uiso 1 1 calc R U . . .
H37B H 0.463857 0.371512 -0.017106 0.037 Uiso 1 1 calc R U . . .
H37C H 0.522676 0.252739 0.010852 0.037 Uiso 1 1 calc R U . . .
C38 C 0.22316(17) 0.47528(13) 0.06825(11) 0.0246(4) Uani 1 1 d . . . . .
H38A H 0.258819 0.444908 0.024267 0.030 Uiso 1 1 calc R U . . .
H38B H 0.187566 0.547877 0.038207 0.030 Uiso 1 1 calc R U . . .
C39 C 0.11594(18) 0.42156(15) 0.12213(15) 0.0368(5) Uani 1 1 d . . . . .
H39A H 0.081862 0.450196 0.166723 0.044 Uiso 1 1 calc R U . . .
H39B H 0.149597 0.348802 0.148991 0.044 Uiso 1 1 calc R U . . .
H39C H 0.047324 0.431084 0.085371 0.044 Uiso 1 1 calc R U . . .
C40 C 0.13591(16) 0.85670(12) 0.05597(11) 0.0223(3) Uani 1 1 d . . . . .
H40A H 0.134177 0.805338 0.030522 0.027 Uiso 1 1 calc R U . . .
H40B H 0.154693 0.919091 0.008882 0.027 Uiso 1 1 calc R U . . .
C41 C 0.00483(16) 0.88061(14) 0.09922(13) 0.0297(4) Uani 1 1 d . . . . .
H41A H -0.061199 0.900486 0.058096 0.036 Uiso 1 1 calc R U . . .
H41B H 0.003211 0.936503 0.119219 0.036 Uiso 1 1 calc R U . . .
H41C H -0.011919 0.820242 0.148188 0.036 Uiso 1 1 calc R U . . .
C42 C 0.26391(16) 0.99168(12) 0.11550(10) 0.0205(3) Uani 1 1 d . . . . .
H42A H 0.204143 1.016256 0.069023 0.025 Uiso 1 1 calc R U . . .
H42B H 0.340717 1.023368 0.092284 0.025 Uiso 1 1 calc R U . . .
C43 C 0.19899(18) 1.02617(13) 0.18938(12) 0.0277(4) Uani 1 1 d . . . . .
H43A H 0.177793 1.100568 0.168722 0.033 Uiso 1 1 calc R U . . .
H43B H 0.257405 1.001924 0.235811 0.033 Uiso 1 1 calc R U . . .
H43C H 0.120330 0.998017 0.210782 0.033 Uiso 1 1 calc R U . . .
C44 C 0.53925(17) 1.00789(12) 0.17918(11) 0.0241(4) Uani 1 1 d . . . . .
H44A H 0.587323 1.047338 0.197109 0.029 Uiso 1 1 calc R U . . .
H44B H 0.450983 1.046771 0.168664 0.029 Uiso 1 1 calc R U . . .
C45 C 0.60355(19) 0.99522(15) 0.09590(13) 0.0365(5) Uani 1 1 d . . . . .
H45A H 0.557451 0.954776 0.078694 0.044 Uiso 1 1 calc R U . . .
H45B H 0.692697 0.960519 0.105112 0.044 Uiso 1 1 calc R U . . .
H45C H 0.601624 1.062264 0.050640 0.044 Uiso 1 1 calc R U . . .
C46 C 0.68651(16) 0.93314(12) 0.34225(11) 0.0234(3) Uani 1 1 d . . . . .
H46A H 0.729534 0.972141 0.287823 0.028 Uiso 1 1 calc R U . . .
H46B H 0.753742 0.887579 0.381092 0.028 Uiso 1 1 calc R U . . .
C47 C 0.60555(19) 1.00698(15) 0.38317(14) 0.0340(4) Uani 1 1 d . . . . .
H47A H 0.565789 0.968470 0.438292 0.041 Uiso 1 1 calc R U . . .
H47B H 0.538587 1.051978 0.345020 0.041 Uiso 1 1 calc R U . . .
H47C H 0.660483 1.047726 0.392383 0.041 Uiso 1 1 calc R U . . .
C48 C 0.72706(17) 0.75845(13) 0.55084(11) 0.0249(4) Uani 1 1 d . . . . .
H48A H 0.815742 0.742692 0.568898 0.030 Uiso 1 1 calc R U . . .
H48B H 0.716533 0.825158 0.503323 0.030 Uiso 1 1 calc R U . . .
C49 C 0.6358(2) 0.76709(17) 0.62463(14) 0.0388(5) Uani 1 1 d . . . . .
H49A H 0.645848 0.701669 0.672390 0.047 Uiso 1 1 calc R U . . .
H49B H 0.547633 0.785838 0.606765 0.047 Uiso 1 1 calc R U . . .
H49C H 0.654074 0.819407 0.642978 0.047 Uiso 1 1 calc R U . . .
C50 C 0.83623(17) 0.53574(13) 0.63698(11) 0.0249(4) Uani 1 1 d . . . . .
H50A H 0.820993 0.467269 0.674996 0.030 Uiso 1 1 calc R U . . .
H50B H 0.808127 0.581910 0.669671 0.030 Uiso 1 1 calc R U . . .
C51 C 0.97960(18) 0.53060(17) 0.61317(13) 0.0373(5) Uani 1 1 d . . . . .
H51A H 0.996130 0.598614 0.577441 0.045 Uiso 1 1 calc R U . . .
H51B H 1.008602 0.484459 0.581294 0.045 Uiso 1 1 calc R U . . .
H51C H 1.026168 0.505408 0.665493 0.045 Uiso 1 1 calc R U . . .
C52 C 0.86813(16) 0.27932(13) 0.64987(10) 0.0241(4) Uani 1 1 d . . . . .
H52A H 0.836257 0.218111 0.690610 0.029 Uiso 1 1 calc R U . . .
H52B H 0.846425 0.332471 0.675855 0.029 Uiso 1 1 calc R U . . .
C53 C 1.01312(17) 0.25353(16) 0.63652(12) 0.0329(4) Uani 1 1 d . . . . .
H53A H 1.046099 0.315110 0.599942 0.040 Uiso 1 1 calc R U . . .
H53B H 1.035195 0.202694 0.608917 0.040 Uiso 1 1 calc R U . . .
H53C H 1.051459 0.226178 0.692113 0.040 Uiso 1 1 calc R U . . .
C54 C 0.83570(16) 0.13385(12) 0.56212(11) 0.0242(4) Uani 1 1 d . . . . .
H54A H 0.866903 0.113807 0.619900 0.029 Uiso 1 1 calc R U . . .
H54B H 0.906920 0.111591 0.525409 0.029 Uiso 1 1 calc R U . . .
C55 C 0.72342(17) 0.08077(13) 0.56854(12) 0.0272(4) Uani 1 1 d . . . . .
H55A H 0.692106 0.100809 0.511439 0.033 Uiso 1 1 calc R U . . .
H55B H 0.654135 0.100628 0.606701 0.033 Uiso 1 1 calc R U . . .
H55C H 0.752208 0.006933 0.591579 0.033 Uiso 1 1 calc R U . . .

loop_
_atom_site_aniso_label
_atom_site_aniso_U_11
_atom_site_aniso_U_22
_atom_site_aniso_U_33
_atom_site_aniso_U_23
_atom_site_aniso_U_13
_atom_site_aniso_U_12
C56 0.0229(8) 0.0328(10) 0.0307(9) -0.0137(8) 0.0011(7) -0.0091(7)
Cl1 0.0489(18) 0.0525(19) 0.067(2) -0.0256(15) 0.0078(14) -0.0173(13)
Cl2 0.0793(12) 0.0390(8) 0.0308(9) -0.0010(6) -0.0260(7) -0.0171(9)
Cl3 0.0272(9) 0.0375(8) 0.0302(10) -0.0208(7) 0.0098(7) -0.0158(6)
Cl10 0.0082(14) 0.0104(14) 0.0192(16) -0.0078(11) 0.0051(10) -0.0063(10)
Cl20 0.132(5) 0.068(3) 0.052(2) -0.005(2) -0.018(3) -0.069(4)
Cl30 0.096(4) 0.091(3) 0.126(4) -0.080(3) 0.075(3) -0.060(3)
O4 0.0185(6) 0.0218(6) 0.0281(6) -0.0075(5) -0.0081(5) -0.0026(5)
N1 0.0177(6) 0.0120(6) 0.0194(7) -0.0048(5) -0.0056(5) -0.0009(5)
N2 0.0153(6) 0.0134(6) 0.0165(6) -0.0054(5) -0.0037(5) -0.0022(5)
N3 0.0151(6) 0.0118(6) 0.0158(6) -0.0037(5) -0.0030(5) -0.0020(5)
N4 0.0169(6) 0.0127(6) 0.0174(6) -0.0051(5) -0.0034(5) -0.0025(5)
N5 0.0158(6) 0.0159(6) 0.0167(6) -0.0060(5) -0.0036(5) -0.0023(5)
N6 0.0173(6) 0.0146(6) 0.0175(6) -0.0042(5) -0.0058(5) -0.0022(5)
C1 0.0147(7) 0.0127(7) 0.0167(7) -0.0043(6) -0.0016(6) -0.0036(5)
C2 0.0133(7) 0.0144(7) 0.0146(7) -0.0048(6) -0.0019(5) -0.0034(5)
C3 0.0118(6) 0.0124(7) 0.0148(7) -0.0026(6) -0.0021(5) -0.0016(5)
C4 0.0138(7) 0.0122(7) 0.0154(7) -0.0043(6) 0.0000(6) -0.0025(5)
C5 0.0134(7) 0.0162(7) 0.0148(7) -0.0060(6) -0.0012(6) -0.0037(6)
C6 0.0136(7) 0.0138(7) 0.0147(7) -0.0025(6) -0.0023(6) -0.0024(5)
C7 0.0177(7) 0.0120(7) 0.0230(8) -0.0037(6) -0.0068(6) -0.0008(6)
C8 0.0186(7) 0.0139(7) 0.0266(8) -0.0062(6) -0.0053(6) -0.0024(6)
C9 0.0179(7) 0.0155(7) 0.0261(8) -0.0078(6) -0.0039(6) -0.0040(6)
C10 0.0184(7) 0.0148(7) 0.0203(8) -0.0062(6) -0.0035(6) -0.0044(6)
C11 0.0158(7) 0.0133(7) 0.0190(7) -0.0059(6) 0.0001(6) -0.0037(6)
C12 0.0196(7) 0.0160(7) 0.0157(7) -0.0045(6) -0.0016(6) -0.0055(6)
C13 0.0199(7) 0.0160(7) 0.0159(7) -0.0037(6) -0.0020(6) -0.0054(6)
C14 0.0157(7) 0.0156(7) 0.0149(7) -0.0025(6) -0.0034(6) -0.0045(6)
C15 0.0179(7) 0.0164(7) 0.0135(7) -0.0032(6) -0.0027(6) -0.0037(6)
C16 0.0137(7) 0.0168(7) 0.0149(7) -0.0048(6) -0.0026(6) -0.0016(6)
C17 0.0178(7) 0.0165(7) 0.0162(7) -0.0048(6) -0.0019(6) -0.0018(6)
C18 0.0179(7) 0.0147(7) 0.0158(7) -0.0031(6) -0.0011(6) -0.0025(6)
C19 0.0162(7) 0.0127(7) 0.0169(7) -0.0035(6) -0.0005(6) -0.0021(6)
C20 0.0161(7) 0.0117(7) 0.0176(7) -0.0035(6) -0.0020(6) -0.0004(5)
C21 0.0182(7) 0.0138(7) 0.0231(8) -0.0074(6) -0.0023(6) -0.0017(6)
C22 0.0189(7) 0.0160(7) 0.0227(8) -0.0079(6) -0.0016(6) -0.0033(6)
C23 0.0162(7) 0.0174(7) 0.0206(8) -0.0087(6) -0.0019(6) -0.0033(6)
C24 0.0174(7) 0.0162(7) 0.0213(8) -0.0087(6) -0.0016(6) -0.0038(6)
C25 0.0197(8) 0.0227(8) 0.0184(8) -0.0074(6) -0.0024(6) -0.0053(6)
C26 0.0170(7) 0.0238(8) 0.0163(7) -0.0074(6) -0.0004(6) -0.0064(6)
C27 0.0144(7) 0.0184(7) 0.0143(7) -0.0030(6) -0.0017(6) -0.0032(6)
C28 0.0135(7) 0.0217(8) 0.0152(7) -0.0054(6) -0.0028(6) -0.0037(6)
C29 0.0150(7) 0.0209(8) 0.0164(7) -0.0037(6) -0.0007(6) -0.0026(6)
C30 0.0163(7) 0.0193(8) 0.0209(8) -0.0028(6) -0.0047(6) -0.0023(6)
C31 0.0171(7) 0.0143(7) 0.0222(8) -0.0042(6) -0.0044(6) -0.0021(6)
C32 0.0231(8) 0.0196(8) 0.0333(10) -0.0104(7) -0.0082(7) 0.0036(7)
C33 0.0216(9) 0.0366(11) 0.0457(12) -0.0159(9) -0.0083(8) 0.0014(8)
C34 0.0246(8) 0.0226(8) 0.0333(10) -0.0164(7) -0.0054(7) -0.0002(7)
C35 0.0336(10) 0.0402(11) 0.0323(10) -0.0192(9) 0.0005(8) -0.0087(8)
C36 0.0228(8) 0.0170(8) 0.0247(8) -0.0093(6) -0.0037(7) -0.0052(6)
C37 0.0384(10) 0.0318(10) 0.0247(9) -0.0143(8) -0.0004(8) -0.0037(8)
C38 0.0272(9) 0.0229(8) 0.0276(9) -0.0116(7) -0.0123(7) -0.0013(7)
C39 0.0231(9) 0.0344(10) 0.0600(14) -0.0216(10) -0.0099(9) -0.0069(8)
C40 0.0264(8) 0.0166(8) 0.0213(8) -0.0018(6) -0.0100(7) -0.0024(6)
C41 0.0211(8) 0.0263(9) 0.0371(10) -0.0044(8) -0.0117(8) -0.0010(7)
C42 0.0226(8) 0.0138(7) 0.0217(8) -0.0026(6) -0.0053(6) -0.0007(6)
C43 0.0295(9) 0.0195(8) 0.0309(10) -0.0093(7) -0.0035(7) 0.0034(7)
C44 0.0262(8) 0.0150(8) 0.0302(9) -0.0033(7) -0.0073(7) -0.0070(6)
C45 0.0335(10) 0.0297(10) 0.0320(10) 0.0034(8) 0.0047(8) -0.0071(8)
C46 0.0237(8) 0.0197(8) 0.0294(9) -0.0089(7) -0.0062(7) -0.0065(6)
C47 0.0354(10) 0.0268(9) 0.0497(12) -0.0228(9) -0.0072(9) -0.0063(8)
C48 0.0291(9) 0.0263(9) 0.0245(9) -0.0114(7) -0.0038(7) -0.0097(7)
C49 0.0399(11) 0.0438(12) 0.0464(12) -0.0311(10) 0.0091(9) -0.0155(9)
C50 0.0296(9) 0.0275(9) 0.0181(8) -0.0048(7) -0.0071(7) -0.0084(7)
C51 0.0265(9) 0.0494(12) 0.0352(11) -0.0133(9) -0.0132(8) -0.0016(9)
C52 0.0255(8) 0.0255(9) 0.0166(8) -0.0047(7) -0.0049(7) 0.0021(7)
C53 0.0251(9) 0.0413(11) 0.0289(10) -0.0079(8) -0.0124(8) -0.0007(8)
C54 0.0250(8) 0.0182(8) 0.0247(9) -0.0021(7) -0.0087(7) 0.0002(6)
C55 0.0302(9) 0.0170(8) 0.0299(9) -0.0025(7) -0.0051(7) -0.0036(7)

loop_
_atom_type_symbol
_atom_type_description
_atom_type_scat_dispersion_real
_atom_type_scat_dispersion_imag
_atom_type_scat_source
C C 0.0033 0.0016
;
International Tables for Crystallography
(Vol. C, Tables 4.2.6.8 and 6.1.1.4)
;
H H 0.0000 0.0000
;
International Tables for Crystallography
(Vol. C, Table 6.1.1.4)
;
N N 0.0061 0.0033
;
International Tables for Crystallography
(Vol. C, Tables 4.2.6.8 and 6.1.1.4)
;
O O 0.0106 0.0060
;
International Tables for Crystallography
(Vol. C, Tables 4.2.6.8 and 6.1.1.4)
;
Cl Cl 0.1484 0.1585
;
International Tables for Crystallography
(Vol. C, Tables 4.2.6.8 and 6.1.1.4)
;

loop_
_geom_angle_atom_site_label_1
_geom_angle_atom_site_label_2
_geom_angle_atom_site_label_3
_geom_angle
_geom_angle_site_symmetry_1
_geom_angle_site_symmetry_3
_geom_angle_publ_flag
Cl30 C56 Cl20 110.7(4) . . ?
Cl1 C56 Cl3 109.67(16) . . ?
Cl1 C56 Cl2 111.1(2) . . ?
Cl3 C56 Cl2 110.03(18) . . ?
Cl30 C56 Cl10 112.1(2) . . ?
Cl20 C56 Cl10 108.5(3) . . ?
Cl1 C56 H56 108.7 . . ?
Cl3 C56 H56 108.7 . . ?
Cl2 C56 H56 108.7 . . ?
C1 N1 C10 121.99(13) . . ?
C1 N1 C7 123.54(13) . . ?
C10 N1 C7 110.54(13) . . ?
C14 N2 C11 107.90(12) . . ?
C14 N2 C2 127.93(13) . . ?
C11 N2 C2 122.40(12) . . ?
C16 N3 C19 108.32(12) . . ?
C16 N3 C3 128.83(12) . . ?
C19 N3 C3 122.03(12) . . ?
C20 N4 C4 120.88(13) . . ?
C20 N4 C23 110.50(12) . . ?
C4 N4 C23 122.88(13) . . ?
C5 N5 C24 123.29(13) . . ?
C5 N5 C27 124.88(13) . . ?
C24 N5 C27 111.82(12) . . ?
C6 N6 C31 122.79(13) . . ?
C6 N6 C28 124.88(13) . . ?
C31 N6 C28 111.73(13) . . ?
C6 C1 N1 116.45(13) . . ?
C6 C1 C2 121.83(14) . . ?
N1 C1 C2 121.07(13) . . ?
C1 C2 C3 118.19(13) . . ?
C1 C2 N2 115.70(13) . . ?
C3 C2 N2 125.97(13) . . ?
C4 C3 C2 118.56(13) . . ?
C4 C3 N3 116.00(13) . . ?
C2 C3 N3 125.27(13) . . ?
C5 C4 N4 116.19(13) . . ?
C5 C4 C3 121.68(13) . . ?
N4 C4 C3 121.41(13) . . ?
C6 C5 N5 118.48(13) . . ?
C6 C5 C4 119.67(14) . . ?
N5 C5 C4 121.60(13) . . ?
C5 C6 N6 118.53(14) . . ?
C5 C6 C1 120.03(14) . . ?
N6 C6 C1 121.30(14) . . ?
C8 C7 N1 106.51(14) . . ?
C8 C7 C31 135.99(14) . . ?
N1 C7 C31 116.96(13) . . ?
C7 C8 C9 108.46(14) . . ?
C7 C8 C32 126.28(15) . . ?
C9 C8 C32 124.97(15) . . ?
C10 C9 C8 107.68(14) . . ?
C10 C9 C34 128.44(15) . . ?
C8 C9 C34 123.22(14) . . ?
C9 C10 N1 106.79(13) . . ?
C9 C10 C11 138.71(15) . . ?
N1 C10 C11 114.28(13) . . ?
C12 C11 N2 107.98(13) . . ?
C12 C11 C10 132.34(14) . . ?
N2 C11 C10 118.73(13) . . ?
C11 C12 C13 107.85(13) . . ?
C11 C12 C36 128.93(14) . . ?
C13 C12 C36 123.04(14) . . ?
C14 C13 C12 108.01(14) . . ?
C14 C13 C38 127.48(14) . . ?
C12 C13 C38 124.48(14) . . ?
C13 C14 N2 108.20(13) . . ?
C13 C14 C15 125.34(14) . . ?
N2 C14 C15 126.30(13) . . ?
O4 C15 C14 118.57(14) . . ?
O4 C15 C16 118.48(14) . . ?
C14 C15 C16 122.65(13) . . ?
C17 C16 N3 108.02(13) . . ?
C17 C16 C15 125.25(14) . . ?
N3 C16 C15 126.73(13) . . ?
C16 C17 C18 108.20(13) . . ?
C16 C17 C40 126.53(14) . . ?
C18 C17 C40 125.27(14) . . ?
C19 C18 C17 107.48(13) . . ?
C19 C18 C42 128.78(14) . . ?
C17 C18 C42 123.46(14) . . ?
C18 C19 N3 107.90(13) . . ?
C18 C19 C20 132.97(14) . . ?
N3 C19 C20 118.83(13) . . ?
C21 C20 N4 106.98(13) . . ?
C21 C20 C19 137.35(14) . . ?
N4 C20 C19 115.65(13) . . ?
C20 C21 C22 107.79(14) . . ?
C20 C21 C44 128.22(15) . . ?
C22 C21 C44 123.51(14) . . ?
C23 C22 C21 108.75(14) . . ?
C23 C22 C46 128.64(15) . . ?
C21 C22 C46 122.59(14) . . ?
C22 C23 N4 105.99(13) . . ?
C22 C23 C24 136.21(15) . . ?
N4 C23 C24 117.45(13) . . ?
C25 C24 N5 106.10(13) . . ?
C25 C24 C23 138.73(15) . . ?
N5 C24 C23 114.88(13) . . ?
C24 C25 C26 108.32(14) . . ?
C24 C25 C48 129.39(15) . . ?
C26 C25 C48 122.24(14) . . ?
C27 C26 C25 108.34(14) . . ?
C27 C26 C50 130.43(15) . . ?
C25 C26 C50 121.15(14) . . ?
C26 C27 N5 105.35(13) . . ?
C26 C27 C28 138.59(14) . . ?
N5 C27 C28 115.76(13) . . ?
C29 C28 N6 105.21(13) . . ?
C29 C28 C27 139.31(14) . . ?
N6 C28 C27 115.29(13) . . ?
C28 C29 C30 108.32(14) . . ?
C28 C29 C52 130.82(15) . . ?
C30 C29 C52 120.81(14) . . ?
C31 C30 C29 108.23(14) . . ?
C31 C30 C54 126.31(15) . . ?
C29 C30 C54 125.07(14) . . ?
C30 C31 N6 106.41(14) . . ?
C30 C31 C7 138.10(15) . . ?
N6 C31 C7 115.31(13) . . ?
C8 C32 C33 112.21(14) . . ?
C8 C32 H32A 109.2 . . ?
C33 C32 H32A 109.2 . . ?
C8 C32 H32B 109.2 . . ?
C33 C32 H32B 109.2 . . ?
H32A C32 H32B 107.9 . . ?
C32 C33 H33A 109.5 . . ?
C32 C33 H33B 109.5 . . ?
H33A C33 H33B 109.5 . . ?
C32 C33 H33C 109.5 . . ?
H33A C33 H33C 109.5 . . ?
H33B C33 H33C 109.5 . . ?
C9 C34 C35 112.32(14) . . ?
C9 C34 H34A 109.1 . . ?
C35 C34 H34A 109.1 . . ?
C9 C34 H34B 109.1 . . ?
C35 C34 H34B 109.1 . . ?
H34A C34 H34B 107.9 . . ?
C34 C35 H35A 109.5 . . ?
C34 C35 H35B 109.5 . . ?
H35A C35 H35B 109.5 . . ?
C34 C35 H35C 109.5 . . ?
H35A C35 H35C 109.5 . . ?
H35B C35 H35C 109.5 . . ?
C12 C36 C37 113.57(14) . . ?
C12 C36 H36A 108.9 . . ?
C37 C36 H36A 108.9 . . ?
C12 C36 H36B 108.9 . . ?
C37 C36 H36B 108.9 . . ?
H36A C36 H36B 107.7 . . ?
C36 C37 H37A 109.5 . . ?
C36 C37 H37B 109.5 . . ?
H37A C37 H37B 109.5 . . ?
C36 C37 H37C 109.5 . . ?
H37A C37 H37C 109.5 . . ?
H37B C37 H37C 109.5 . . ?
C13 C38 C39 112.05(15) . . ?
C13 C38 H38A 109.2 . . ?
C39 C38 H38A 109.2 . . ?
C13 C38 H38B 109.2 . . ?
C39 C38 H38B 109.2 . . ?
H38A C38 H38B 107.9 . . ?
C38 C39 H39A 109.5 . . ?
C38 C39 H39B 109.5 . . ?
H39A C39 H39B 109.5 . . ?
C38 C39 H39C 109.5 . . ?
H39A C39 H39C 109.5 . . ?
H39B C39 H39C 109.5 . . ?
C17 C40 C41 112.36(14) . . ?
C17 C40 H40A 109.1 . . ?
C41 C40 H40A 109.1 . . ?
C17 C40 H40B 109.1 . . ?
C41 C40 H40B 109.1 . . ?
H40A C40 H40B 107.9 . . ?
C40 C41 H41A 109.5 . . ?
C40 C41 H41B 109.5 . . ?
H41A C41 H41B 109.5 . . ?
C40 C41 H41C 109.5 . . ?
H41A C41 H41C 109.5 . . ?
H41B C41 H41C 109.5 . . ?
C18 C42 C43 113.28(13) . . ?
C18 C42 H42A 108.9 . . ?
C43 C42 H42A 108.9 . . ?
C18 C42 H42B 108.9 . . ?
C43 C42 H42B 108.9 . . ?
H42A C42 H42B 107.7 . . ?
C42 C43 H43A 109.5 . . ?
C42 C43 H43B 109.5 . . ?
H43A C43 H43B 109.5 . . ?
C42 C43 H43C 109.5 . . ?
H43A C43 H43C 109.5 . . ?
H43B C43 H43C 109.5 . . ?
C21 C44 C45 111.90(14) . . ?
C21 C44 H44A 109.2 . . ?
C45 C44 H44A 109.2 . . ?
C21 C44 H44B 109.2 . . ?
C45 C44 H44B 109.2 . . ?
H44A C44 H44B 107.9 . . ?
C44 C45 H45A 109.5 . . ?
C44 C45 H45B 109.5 . . ?
H45A C45 H45B 109.5 . . ?
C44 C45 H45C 109.5 . . ?
H45A C45 H45C 109.5 . . ?
H45B C45 H45C 109.5 . . ?
C22 C46 C47 111.86(14) . . ?
C22 C46 H46A 109.2 . . ?
C47 C46 H46A 109.2 . . ?
C22 C46 H46B 109.2 . . ?
C47 C46 H46B 109.2 . . ?
H46A C46 H46B 107.9 . . ?
C46 C47 H47A 109.5 . . ?
C46 C47 H47B 109.5 . . ?
H47A C47 H47B 109.5 . . ?
C46 C47 H47C 109.5 . . ?
H47A C47 H47C 109.5 . . ?
H47B C47 H47C 109.5 . . ?
C49 C48 C25 114.47(15) . . ?
C49 C48 H48A 108.6 . . ?
C25 C48 H48A 108.6 . . ?
C49 C48 H48B 108.6 . . ?
C25 C48 H48B 108.6 . . ?
H48A C48 H48B 107.6 . . ?
C48 C49 H49A 109.5 . . ?
C48 C49 H49B 109.5 . . ?
H49A C49 H49B 109.5 . . ?
C48 C49 H49C 109.5 . . ?
H49A C49 H49C 109.5 . . ?
H49B C49 H49C 109.5 . . ?
C26 C50 C51 113.72(14) . . ?
C26 C50 H50A 108.8 . . ?
C51 C50 H50A 108.8 . . ?
C26 C50 H50B 108.8 . . ?
C51 C50 H50B 108.8 . . ?
H50A C50 H50B 107.7 . . ?
C50 C51 H51A 109.5 . . ?
C50 C51 H51B 109.5 . . ?
H51A C51 H51B 109.5 . . ?
C50 C51 H51C 109.5 . . ?
H51A C51 H51C 109.5 . . ?
H51B C51 H51C 109.5 . . ?
C29 C52 C53 112.80(14) . . ?
C29 C52 H52A 109.0 . . ?
C53 C52 H52A 109.0 . . ?
C29 C52 H52B 109.0 . . ?
C53 C52 H52B 109.0 . . ?
H52A C52 H52B 107.8 . . ?
C52 C53 H53A 109.5 . . ?
C52 C53 H53B 109.5 . . ?
H53A C53 H53B 109.5 . . ?
C52 C53 H53C 109.5 . . ?
H53A C53 H53C 109.5 . . ?
H53B C53 H53C 109.5 . . ?
C30 C54 C55 111.35(14) . . ?
C30 C54 H54A 109.4 . . ?
C55 C54 H54A 109.4 . . ?
C30 C54 H54B 109.4 . . ?
C55 C54 H54B 109.4 . . ?
H54A C54 H54B 108.0 . . ?
C54 C55 H55A 109.5 . . ?
C54 C55 H55B 109.5 . . ?
H55A C55 H55B 109.5 . . ?
C54 C55 H55C 109.5 . . ?
H55A C55 H55C 109.5 . . ?
H55B C55 H55C 109.5 . . ?

loop_
_geom_bond_atom_site_label_1
_geom_bond_atom_site_label_2
_geom_bond_distance
_geom_bond_site_symmetry_2
_geom_bond_publ_flag
C56 Cl30 1.708(6) . ?
C56 Cl20 1.731(7) . ?
C56 Cl1 1.745(3) . ?
C56 Cl3 1.769(3) . ?
C56 Cl2 1.774(4) . ?
C56 Cl10 1.778(3) . ?
C56 H56 1.0000 . ?
O4 C15 1.2420(19) . ?
N1 C1 1.3910(19) . ?
N1 C10 1.394(2) . ?
N1 C7 1.3941(19) . ?
N2 C14 1.3953(19) . ?
N2 C11 1.4075(19) . ?
N2 C2 1.4197(19) . ?
N3 C16 1.3939(19) . ?
N3 C19 1.4021(19) . ?
N3 C3 1.4131(18) . ?
N4 C20 1.3902(19) . ?
N4 C4 1.3929(19) . ?
N4 C23 1.405(2) . ?
N5 C5 1.3836(19) . ?
N5 C24 1.3887(19) . ?
N5 C27 1.4007(19) . ?
N6 C6 1.3772(19) . ?
N6 C31 1.385(2) . ?
N6 C28 1.403(2) . ?
C1 C6 1.386(2) . ?
C1 C2 1.400(2) . ?
C2 C3 1.413(2) . ?
C3 C4 1.404(2) . ?
C4 C5 1.385(2) . ?
C5 C6 1.366(2) . ?
C7 C8 1.381(2) . ?
C7 C31 1.458(2) . ?
C8 C9 1.432(2) . ?
C8 C32 1.509(2) . ?
C9 C10 1.386(2) . ?
C9 C34 1.509(2) . ?
C10 C11 1.450(2) . ?
C11 C12 1.387(2) . ?
C12 C13 1.411(2) . ?
C12 C36 1.503(2) . ?
C13 C14 1.389(2) . ?
C13 C38 1.500(2) . ?
C14 C15 1.453(2) . ?
C15 C16 1.460(2) . ?
C16 C17 1.387(2) . ?
C17 C18 1.415(2) . ?
C17 C40 1.500(2) . ?
C18 C19 1.394(2) . ?
C18 C42 1.503(2) . ?
C19 C20 1.444(2) . ?
C20 C21 1.385(2) . ?
C21 C22 1.429(2) . ?
C21 C44 1.507(2) . ?
C22 C23 1.385(2) . ?
C22 C46 1.503(2) . ?
C23 C24 1.459(2) . ?
C24 C25 1.385(2) . ?
C25 C26 1.436(2) . ?
C25 C48 1.510(2) . ?
C26 C27 1.394(2) . ?
C26 C50 1.502(2) . ?
C27 C28 1.473(2) . ?
C28 C29 1.393(2) . ?
C29 C30 1.438(2) . ?
C29 C52 1.501(2) . ?
C30 C31 1.379(2) . ?
C30 C54 1.508(2) . ?
C32 C33 1.526(3) . ?
C32 H32A 0.9900 . ?
C32 H32B 0.9900 . ?
C33 H33A 0.9800 . ?
C33 H33B 0.9800 . ?
C33 H33C 0.9800 . ?
C34 C35 1.521(3) . ?
C34 H34A 0.9900 . ?
C34 H34B 0.9900 . ?
C35 H35A 0.9800 . ?
C35 H35B 0.9800 . ?
C35 H35C 0.9800 . ?
C36 C37 1.537(2) . ?
C36 H36A 0.9900 . ?
C36 H36B 0.9900 . ?
C37 H37A 0.9800 . ?
C37 H37B 0.9800 . ?
C37 H37C 0.9800 . ?
C38 C39 1.522(3) . ?
C38 H38A 0.9900 . ?
C38 H38B 0.9900 . ?
C39 H39A 0.9800 . ?
C39 H39B 0.9800 . ?
C39 H39C 0.9800 . ?
C40 C41 1.522(2) . ?
C40 H40A 0.9900 . ?
C40 H40B 0.9900 . ?
C41 H41A 0.9800 . ?
C41 H41B 0.9800 . ?
C41 H41C 0.9800 . ?
C42 C43 1.535(2) . ?
C42 H42A 0.9900 . ?
C42 H42B 0.9900 . ?
C43 H43A 0.9800 . ?
C43 H43B 0.9800 . ?
C43 H43C 0.9800 . ?
C44 C45 1.533(3) . ?
C44 H44A 0.9900 . ?
C44 H44B 0.9900 . ?
C45 H45A 0.9800 . ?
C45 H45B 0.9800 . ?
C45 H45C 0.9800 . ?
C46 C47 1.532(3) . ?
C46 H46A 0.9900 . ?
C46 H46B 0.9900 . ?
C47 H47A 0.9800 . ?
C47 H47B 0.9800 . ?
C47 H47C 0.9800 . ?
C48 C49 1.499(3) . ?
C48 H48A 0.9900 . ?
C48 H48B 0.9900 . ?
C49 H49A 0.9800 . ?
C49 H49B 0.9800 . ?
C49 H49C 0.9800 . ?
C50 C51 1.525(3) . ?
C50 H50A 0.9900 . ?
C50 H50B 0.9900 . ?
C51 H51A 0.9800 . ?
C51 H51B 0.9800 . ?
C51 H51C 0.9800 . ?
C52 C53 1.522(2) . ?
C52 H52A 0.9900 . ?
C52 H52B 0.9900 . ?
C53 H53A 0.9800 . ?
C53 H53B 0.9800 . ?
C53 H53C 0.9800 . ?
C54 C55 1.532(2) . ?
C54 H54A 0.9900 . ?
C54 H54B 0.9900 . ?
C55 H55A 0.9800 . ?
C55 H55B 0.9800 . ?
C55 H55C 0.9800 . ?

loop_
_geom_torsion_atom_site_label_1
_geom_torsion_atom_site_label_2
_geom_torsion_atom_site_label_3
_geom_torsion_atom_site_label_4
_geom_torsion
_geom_torsion_site_symmetry_1
_geom_torsion_site_symmetry_2
_geom_torsion_site_symmetry_3
_geom_torsion_site_symmetry_4
_geom_torsion_publ_flag
C10 N1 C1 C6 -157.02(14) . . . . ?
C7 N1 C1 C6 -1.5(2) . . . . ?
C10 N1 C1 C2 13.9(2) . . . . ?
C7 N1 C1 C2 169.45(14) . . . . ?
C6 C1 C2 C3 1.2(2) . . . . ?
N1 C1 C2 C3 -169.23(13) . . . . ?
C6 C1 C2 N2 177.19(13) . . . . ?
N1 C1 C2 N2 6.8(2) . . . . ?
C14 N2 C2 C1 150.59(14) . . . . ?
C11 N2 C2 C1 -12.3(2) . . . . ?
C14 N2 C2 C3 -33.8(2) . . . . ?
C11 N2 C2 C3 163.31(14) . . . . ?
C1 C2 C3 C4 0.5(2) . . . . ?
N2 C2 C3 C4 -175.01(13) . . . . ?
C1 C2 C3 N3 175.72(13) . . . . ?
N2 C2 C3 N3 0.2(2) . . . . ?
C16 N3 C3 C4 -155.84(14) . . . . ?
C19 N3 C3 C4 12.6(2) . . . . ?
C16 N3 C3 C2 28.9(2) . . . . ?
C19 N3 C3 C2 -162.71(14) . . . . ?
C20 N4 C4 C5 158.76(14) . . . . ?
C23 N4 C4 C5 8.0(2) . . . . ?
C20 N4 C4 C3 -11.7(2) . . . . ?
C23 N4 C4 C3 -162.41(14) . . . . ?
C2 C3 C4 C5 -2.0(2) . . . . ?
N3 C3 C4 C5 -177.67(13) . . . . ?
C2 C3 C4 N4 167.88(13) . . . . ?
N3 C3 C4 N4 -7.7(2) . . . . ?
C24 N5 C5 C6 169.25(14) . . . . ?
C27 N5 C5 C6 -11.4(2) . . . . ?
C24 N5 C5 C4 -5.0(2) . . . . ?
C27 N5 C5 C4 174.31(14) . . . . ?
N4 C4 C5 C6 -168.62(13) . . . . ?
C3 C4 C5 C6 1.8(2) . . . . ?
N4 C4 C5 N5 5.6(2) . . . . ?
C3 C4 C5 N5 176.01(13) . . . . ?
N5 C5 C6 N6 1.3(2) . . . . ?
C4 C5 C6 N6 175.73(13) . . . . ?
N5 C5 C6 C1 -174.42(13) . . . . ?
C4 C5 C6 C1 0.0(2) . . . . ?
C31 N6 C6 C5 -177.31(14) . . . . ?
C28 N6 C6 C5 12.4(2) . . . . ?
C31 N6 C6 C1 -1.6(2) . . . . ?
C28 N6 C6 C1 -171.92(14) . . . . ?
N1 C1 C6 C5 169.36(13) . . . . ?
C2 C1 C6 C5 -1.5(2) . . . . ?
N1 C1 C6 N6 -6.3(2) . . . . ?
C2 C1 C6 N6 -177.12(14) . . . . ?
C1 N1 C7 C8 -156.88(14) . . . . ?
C10 N1 C7 C8 1.11(17) . . . . ?
C1 N1 C7 C31 16.0(2) . . . . ?
C10 N1 C7 C31 174.03(13) . . . . ?
N1 C7 C8 C9 -0.35(18) . . . . ?
C31 C7 C8 C9 -171.25(17) . . . . ?
N1 C7 C8 C32 173.67(15) . . . . ?
C31 C7 C8 C32 2.8(3) . . . . ?
C7 C8 C9 C10 -0.52(18) . . . . ?
C32 C8 C9 C10 -174.64(15) . . . . ?
C7 C8 C9 C34 170.89(15) . . . . ?
C32 C8 C9 C34 -3.2(2) . . . . ?
C8 C9 C10 N1 1.17(17) . . . . ?
C34 C9 C10 N1 -169.65(15) . . . . ?
C8 C9 C10 C11 -172.66(18) . . . . ?
C34 C9 C10 C11 16.5(3) . . . . ?
C1 N1 C10 C9 156.96(14) . . . . ?
C7 N1 C10 C9 -1.44(17) . . . . ?
C1 N1 C10 C11 -27.5(2) . . . . ?
C7 N1 C10 C11 174.10(13) . . . . ?
C14 N2 C11 C12 2.36(16) . . . . ?
C2 N2 C11 C12 168.27(13) . . . . ?
C14 N2 C11 C10 -167.84(13) . . . . ?
C2 N2 C11 C10 -1.9(2) . . . . ?
C9 C10 C11 C12 27.3(3) . . . . ?
N1 C10 C11 C12 -146.17(16) . . . . ?
C9 C10 C11 N2 -165.30(18) . . . . ?
N1 C10 C11 N2 21.2(2) . . . . ?
N2 C11 C12 C13 -1.57(17) . . . . ?
C10 C11 C12 C13 166.78(16) . . . . ?
N2 C11 C12 C36 -176.75(15) . . . . ?
C10 C11 C12 C36 -8.4(3) . . . . ?
C11 C12 C13 C14 0.20(17) . . . . ?
C36 C12 C13 C14 175.72(14) . . . . ?
C11 C12 C13 C38 -178.05(15) . . . . ?
C36 C12 C13 C38 -2.5(2) . . . . ?
C12 C13 C14 N2 1.27(17) . . . . ?
C38 C13 C14 N2 179.45(15) . . . . ?
C12 C13 C14 C15 176.90(14) . . . . ?
C38 C13 C14 C15 -4.9(3) . . . . ?
C11 N2 C14 C13 -2.24(16) . . . . ?
C2 N2 C14 C13 -167.14(14) . . . . ?
C11 N2 C14 C15 -177.82(14) . . . . ?
C2 N2 C14 C15 17.3(2) . . . . ?
C13 C14 C15 O4 23.7(2) . . . . ?
N2 C14 C15 O4 -161.48(15) . . . . ?
C13 C14 C15 C16 -149.96(15) . . . . ?
N2 C14 C15 C16 24.9(2) . . . . ?
C19 N3 C16 C17 2.69(16) . . . . ?
C3 N3 C16 C17 172.36(14) . . . . ?
C19 N3 C16 C15 -177.02(14) . . . . ?
C3 N3 C16 C15 -7.3(2) . . . . ?
O4 C15 C16 C17 -23.8(2) . . . . ?
C14 C15 C16 C17 149.80(15) . . . . ?
O4 C15 C16 N3 155.82(15) . . . . ?
C14 C15 C16 N3 -30.5(2) . . . . ?
N3 C16 C17 C18 -1.70(17) . . . . ?
C15 C16 C17 C18 178.01(14) . . . . ?
N3 C16 C17 C40 178.08(15) . . . . ?
C15 C16 C17 C40 -2.2(3) . . . . ?
C16 C17 C18 C19 0.07(18) . . . . ?
C40 C17 C18 C19 -179.72(15) . . . . ?
C16 C17 C18 C42 -174.28(14) . . . . ?
C40 C17 C18 C42 5.9(2) . . . . ?
C17 C18 C19 N3 1.58(17) . . . . ?
C42 C18 C19 N3 175.53(15) . . . . ?
C17 C18 C19 C20 -171.90(16) . . . . ?
C42 C18 C19 C20 2.0(3) . . . . ?
C16 N3 C19 C18 -2.64(16) . . . . ?
C3 N3 C19 C18 -173.17(13) . . . . ?
C16 N3 C19 C20 171.92(13) . . . . ?
C3 N3 C19 C20 1.4(2) . . . . ?
C4 N4 C20 C21 -153.55(13) . . . . ?
C23 N4 C20 C21 0.45(17) . . . . ?
C4 N4 C20 C19 25.4(2) . . . . ?
C23 N4 C20 C19 179.35(13) . . . . ?
C18 C19 C20 C21 -28.7(3) . . . . ?
N3 C19 C20 C21 158.34(18) . . . . ?
C18 C19 C20 N4 152.80(16) . . . . ?
N3 C19 C20 N4 -20.1(2) . . . . ?
N4 C20 C21 C22 -0.05(17) . . . . ?
C19 C20 C21 C22 -178.59(17) . . . . ?
N4 C20 C21 C44 172.14(15) . . . . ?
C19 C20 C21 C44 -6.4(3) . . . . ?
C20 C21 C22 C23 -0.36(18) . . . . ?
C44 C21 C22 C23 -173.00(15) . . . . ?
C20 C21 C22 C46 177.85(14) . . . . ?
C44 C21 C22 C46 5.2(2) . . . . ?
C21 C22 C23 N4 0.62(17) . . . . ?
C46 C22 C23 N4 -177.46(15) . . . . ?
C21 C22 C23 C24 173.26(17) . . . . ?
C46 C22 C23 C24 -4.8(3) . . . . ?
C20 N4 C23 C22 -0.67(17) . . . . ?
C4 N4 C23 C22 152.71(14) . . . . ?
C20 N4 C23 C24 -174.93(13) . . . . ?
C4 N4 C23 C24 -21.6(2) . . . . ?
C5 N5 C24 C25 176.65(14) . . . . ?
C27 N5 C24 C25 -2.76(17) . . . . ?
C5 N5 C24 C23 -8.4(2) . . . . ?
C27 N5 C24 C23 172.17(13) . . . . ?
C22 C23 C24 C25 21.3(3) . . . . ?
N4 C23 C24 C25 -166.66(18) . . . . ?
C22 C23 C24 N5 -151.28(18) . . . . ?
N4 C23 C24 N5 20.7(2) . . . . ?
N5 C24 C25 C26 2.23(17) . . . . ?
C23 C24 C25 C26 -170.79(18) . . . . ?
N5 C24 C25 C48 -175.18(15) . . . . ?
C23 C24 C25 C48 11.8(3) . . . . ?
C24 C25 C26 C27 -0.99(18) . . . . ?
C48 C25 C26 C27 176.65(14) . . . . ?
C24 C25 C26 C50 175.92(14) . . . . ?
C48 C25 C26 C50 -6.4(2) . . . . ?
C25 C26 C27 N5 -0.67(17) . . . . ?
C50 C26 C27 N5 -177.19(16) . . . . ?
C25 C26 C27 C28 172.46(18) . . . . ?
C50 C26 C27 C28 -4.1(3) . . . . ?
C5 N5 C27 C26 -177.26(14) . . . . ?
C24 N5 C27 C26 2.14(17) . . . . ?
C5 N5 C27 C28 7.8(2) . . . . ?
C24 N5 C27 C28 -172.81(13) . . . . ?
C6 N6 C28 C29 168.62(14) . . . . ?
C31 N6 C28 C29 -2.62(17) . . . . ?
C6 N6 C28 C27 -15.4(2) . . . . ?
C31 N6 C28 C27 173.38(13) . . . . ?
C26 C27 C28 C29 6.5(3) . . . . ?
N5 C27 C28 C29 179.16(18) . . . . ?
C26 C27 C28 N6 -167.55(17) . . . . ?
N5 C27 C28 N6 5.08(19) . . . . ?
N6 C28 C29 C30 0.71(17) . . . . ?
C27 C28 C29 C30 -173.74(18) . . . . ?
N6 C28 C29 C52 178.11(15) . . . . ?
C27 C28 C29 C52 3.7(3) . . . . ?
C28 C29 C30 C31 1.39(18) . . . . ?
C52 C29 C30 C31 -176.32(14) . . . . ?
C28 C29 C30 C54 -171.82(15) . . . . ?
C52 C29 C30 C54 10.5(2) . . . . ?
C29 C30 C31 N6 -2.92(17) . . . . ?
C54 C30 C31 N6 170.19(15) . . . . ?
C29 C30 C31 C7 171.65(18) . . . . ?
C54 C30 C31 C7 -15.2(3) . . . . ?
C6 N6 C31 C30 -167.95(14) . . . . ?
C28 N6 C31 C30 3.50(17) . . . . ?
C6 N6 C31 C7 16.1(2) . . . . ?
C28 N6 C31 C7 -172.49(13) . . . . ?
C8 C7 C31 C30 -26.5(3) . . . . ?
N1 C7 C31 C30 163.31(18) . . . . ?
C8 C7 C31 N6 147.75(18) . . . . ?
N1 C7 C31 N6 -22.5(2) . . . . ?
C7 C8 C32 C33 -63.2(2) . . . . ?
C9 C8 C32 C33 109.90(19) . . . . ?
C10 C9 C34 C35 97.5(2) . . . . ?
C8 C9 C34 C35 -72.0(2) . . . . ?
C11 C12 C36 C37 -99.9(2) . . . . ?
C13 C12 C36 C37 85.63(19) . . . . ?
C14 C13 C38 C39 -89.9(2) . . . . ?
C12 C13 C38 C39 88.0(2) . . . . ?
C16 C17 C40 C41 97.28(19) . . . . ?
C18 C17 C40 C41 -83.0(2) . . . . ?
C19 C18 C42 C43 -65.0(2) . . . . ?
C17 C18 C42 C43 108.07(18) . . . . ?
C20 C21 C44 C45 -59.4(2) . . . . ?
C22 C21 C44 C45 111.69(18) . . . . ?
C23 C22 C46 C47 -100.3(2) . . . . ?
C21 C22 C46 C47 81.8(2) . . . . ?
C24 C25 C48 C49 99.4(2) . . . . ?
C26 C25 C48 C49 -77.7(2) . . . . ?
C27 C26 C50 C51 88.1(2) . . . . ?
C25 C26 C50 C51 -88.0(2) . . . . ?
C28 C29 C52 C53 -106.9(2) . . . . ?
C30 C29 C52 C53 70.3(2) . . . . ?
C31 C30 C54 C55 -52.3(2) . . . . ?
C29 C30 C54 C55 119.71(18) . . . . ?
